data_7705530
loop_
_publ_author_name
'Ukai, Shusaku'
'Koo, Yun Hee'
'Fukui, Norihito'
'Seki, Shu'
'Shinokubo, Hiroshi'

_publ_section_title
;
 Synthesis and electron-transport properties of a stable antiaromatic
 Ni<sup>II</sup> norcorrole with the smallest <i>meso</i>-substituent.
;
_journal_issue 41
_journal_name_full 'Dalton transactions (Cambridge, England : 2003)'
_journal_page_first 14383
_journal_page_last 14387
_journal_paper_doi 10.1039/d0dt03143g
_journal_volume 49
_journal_year 2020
_chemical_formula_sum 'C10 H7 N2 Ni0.5'
_chemical_formula_weight 184.53
_space_group_crystal_system monoclinic
_space_group_IT_number 15
_space_group_name_Hall '-I 2ya'
_space_group_name_H-M_alt 'I 1 2/a 1'
_atom_sites_solution_hydrogens geom
_audit_update_record
;
2020-07-30 deposited with the CCDC.	2020-09-25 downloaded from the CCDC.
;
_cell_angle_alpha 90
_cell_angle_beta 112.336(4)
_cell_angle_gamma 90
_cell_formula_units_Z 8
_cell_length_a 19.3223(7)
_cell_length_b 4.66930(10)
_cell_length_c 17.6807(6)
_cell_measurement_reflns_used 3852
_cell_measurement_temperature 93.(2)
_cell_measurement_theta_max 30.9690
_cell_measurement_theta_min 1.9770
_cell_volume 1475.50(9)
_computing_cell_refinement 'CrysAlisPro 1.171.38.41 (Rigaku OD, 2015)'
_computing_data_collection 'CrysAlisPro 1.171.38.41 (Rigaku OD, 2015)'
_computing_data_reduction 'CrysAlisPro 1.171.38.41 (Rigaku OD, 2015)'
_computing_molecular_graphics 'Bruker SHELXTL'
_computing_publication_material 'Bruker SHELXTL'
_computing_structure_refinement 'SHELXL-2014/7 (Sheldrick, 2014)'
_computing_structure_solution 'SHELXT 2014/4 (Sheldrick, 2014)'
_diffrn_ambient_temperature 93.(2)
_diffrn_measured_fraction_theta_full 0.993
_diffrn_measured_fraction_theta_max 0.993
_diffrn_measurement_device_type 'dtrek-CrysAlisPro-abstract goniometer imported rigaku-d*trek images'
_diffrn_measurement_method '\w scans'
_diffrn_radiation_monochromator graphite
_diffrn_radiation_type 'Mo K\a'
_diffrn_radiation_wavelength 0.71073
_diffrn_reflns_av_R_equivalents 0.0190
_diffrn_reflns_av_unetI/netI 0.0154
_diffrn_reflns_limit_h_max 25
_diffrn_reflns_limit_h_min -26
_diffrn_reflns_limit_k_max 6
_diffrn_reflns_limit_k_min -6
_diffrn_reflns_limit_l_max 24
_diffrn_reflns_limit_l_min -20
_diffrn_reflns_number 5961
_diffrn_reflns_theta_full 28.99
_diffrn_reflns_theta_max 28.99
_diffrn_reflns_theta_min 3.97
_diffrn_source 'fine-focus sealed X-ray tube'
_diffrn_source_type 'Enhance (Mo) X-ray Source'
_exptl_absorpt_coefficient_mu 1.325
_exptl_absorpt_correction_T_max 1.00000
_exptl_absorpt_correction_T_min 0.56892
_exptl_absorpt_correction_type multi-scan
_exptl_absorpt_process_details
;
CrysAlisPro 1.171.38.41 (Rigaku Oxford Diffraction, 2015)
Empirical absorption correction using spherical harmonics,
 implemented in SCALE3 ABSPACK scaling algorithm.
;
_exptl_crystal_colour black
_exptl_crystal_density_diffrn 1.661
_exptl_crystal_density_method 'not measured'
_exptl_crystal_description plate
_exptl_crystal_F_000 760
_exptl_crystal_size_max 0.456
_exptl_crystal_size_mid 0.083
_exptl_crystal_size_min 0.018
_refine_diff_density_max 1.323
_refine_diff_density_min -0.381
_refine_ls_extinction_method none
_refine_ls_goodness_of_fit_ref 1.076
_refine_ls_hydrogen_treatment constr
_refine_ls_matrix_type full
_refine_ls_number_parameters 116
_refine_ls_number_reflns 1952
_refine_ls_number_restraints 0
_refine_ls_restrained_S_all 1.076
_refine_ls_R_factor_all 0.0486
_refine_ls_R_factor_gt 0.0450
_refine_ls_shift/su_max 0.000
_refine_ls_shift/su_mean 0.000
_refine_ls_structure_factor_coef Fsqd
_refine_ls_weighting_details 'w=1/[\s^2^(Fo^2^)+(0.0749P)^2^+2.9837P] where P=(Fo^2^+2Fc^2^)/3'
_refine_ls_weighting_scheme calc
_refine_ls_wR_factor_gt 0.1222
_refine_ls_wR_factor_ref 0.1253
_reflns_number_gt 1752
_reflns_number_total 1952
_reflns_threshold_expression 'I > 2\s(I)'
_cod_data_source_file d0dt03143g2.cif
_cod_data_source_block I
_cod_depositor_comments 'Adding full bibliography for 7705530.cif.'
_cod_original_formula_sum 'C10 H7 N2 Ni0.50'
_cod_database_code 7705530

loop_
_space_group_symop_operation_xyz
'x, y, z'
'-x+1/2, y, -z'
'x+1/2, y+1/2, z+1/2'
'-x+1, y+1/2, -z+1/2'
'-x, -y, -z'
'x-1/2, -y, z'
'-x+1/2, -y+1/2, -z+1/2'
'x, -y+1/2, z+1/2'

loop_
_atom_site_type_symbol
_atom_site_label
_atom_site_fract_x
_atom_site_fract_y
_atom_site_fract_z
_atom_site_U_iso_or_equiv
_atom_site_adp_type
_atom_site_calc_flag
_atom_site_refinement_flags_adp
_atom_site_refinement_flags_occupancy
_atom_site_refinement_flags_posn
_atom_site_occupancy
_atom_site_disorder_assembly
_atom_site_disorder_group
C C1 0.35252(13) -0.0530(5) 0.46394(15) 0.0266(4) Uani d . . . 1 . .
N N1 0.40369(10) 0.0878(5) 0.44321(12) 0.0257(4) Uani d . . . 1 . .
Ni Ni1 0.5 0 0.5 0.02444(16) Uani d . P S 1 . .
C C2 0.28133(13) 0.0529(6) 0.41307(16) 0.0319(5) Uani d . . . 1 . .
H H1 0.2344 -0.0067 0.4134 0.038 Uiso calc U . R 1 . .
C C3 0.29276(12) 0.2604(6) 0.36261(14) 0.0317(5) Uani d . . . 1 . .
H H2 0.255 0.3687 0.3222 0.038 Uiso calc U . R 1 . .
C C4 0.37165(12) 0.2817(5) 0.38242(13) 0.0279(4) Uani d . . . 1 . .
N N2 0.53567(10) 0.2456(4) 0.44597(12) 0.0270(4) Uani d . . . 1 . .
C C5 0.41755(17) 0.4519(6) 0.35167(16) 0.0338(5) Uani d . . . 1 . .
C C6 0.49890(15) 0.4311(6) 0.38356(15) 0.0312(5) Uani d . . . 1 . .
C C7 0.55680(16) 0.5705(6) 0.36467(17) 0.0369(6) Uani d . . . 1 . .
H H3 0.5495 0.7103 0.3233 0.044 Uiso calc U . R 1 . .
C C8 0.62482(17) 0.4653(6) 0.41727(18) 0.0361(6) Uani d . . . 1 . .
H H4 0.6727 0.5214 0.4191 0.043 Uiso calc U . R 1 . .
C C10 0.38044(15) 0.6526(6) 0.28253(15) 0.0383(6) Uani d . . . 1 . .
H H5 0.3531 0.5428 0.2329 0.057 Uiso calc U . R 1 . .
H H6 0.4184 0.7717 0.2735 0.057 Uiso calc U . R 1 . .
H H7 0.3454 0.7754 0.2957 0.057 Uiso calc U . R 1 . .
C C9 0.61023(12) 0.2563(5) 0.46868(14) 0.0275(4) Uani d . . . 1 . .

loop_
_atom_site_aniso_label
_atom_site_aniso_U_11
_atom_site_aniso_U_22
_atom_site_aniso_U_33
_atom_site_aniso_U_12
_atom_site_aniso_U_13
_atom_site_aniso_U_23
C1 0.0194(10) 0.0304(11) 0.0310(11) -0.0013(8) 0.0108(8) -0.0022(9)
N1 0.0197(8) 0.0280(9) 0.0298(9) 0.0017(7) 0.0100(7) 0.0040(8)
Ni1 0.0159(2) 0.0278(2) 0.0285(2) 0.00143(13) 0.00723(16) 0.00645(14)
C2 0.0179(10) 0.0409(13) 0.0357(12) 0.0015(9) 0.0086(9) -0.0058(10)
C3 0.0237(10) 0.0360(12) 0.0304(11) 0.0078(9) 0.0047(8) -0.0030(9)
C4 0.0251(10) 0.0280(11) 0.0276(10) 0.0040(8) 0.0065(8) -0.0010(8)
N2 0.0218(8) 0.0278(9) 0.0307(9) 0.0010(7) 0.0092(7) 0.0045(7)
C5 0.0427(14) 0.0299(11) 0.0275(11) 0.0052(10) 0.0120(10) -0.0008(9)
C6 0.0368(12) 0.0280(11) 0.0278(11) 0.0018(10) 0.0109(9) 0.0018(9)
C7 0.0473(15) 0.0325(12) 0.0358(12) -0.0013(11) 0.0212(11) 0.0048(10)
C8 0.0382(14) 0.0359(13) 0.0422(14) -0.0082(10) 0.0243(12) -0.0027(10)
C10 0.0402(13) 0.0377(14) 0.0342(12) 0.0033(11) 0.0110(10) 0.0052(10)
C9 0.0241(10) 0.0292(11) 0.0309(10) -0.0023(8) 0.0126(8) -0.0007(9)

loop_
_atom_type_symbol
_atom_type_description
_atom_type_scat_dispersion_real
_atom_type_scat_dispersion_imag
_atom_type_scat_source
C C 0.0033 0.0016 'International Tables Vol C Tables 4.2.6.8 and 6.1.1.4'
H H 0.0000 0.0000 'International Tables Vol C Tables 4.2.6.8 and 6.1.1.4'
N N 0.0061 0.0033 'International Tables Vol C Tables 4.2.6.8 and 6.1.1.4'
Ni Ni 0.3393 1.1124 'International Tables Vol C Tables 4.2.6.8 and 6.1.1.4'

loop_
_geom_angle_atom_site_label_1
_geom_angle_atom_site_label_2
_geom_angle_atom_site_label_3
_geom_angle_site_symmetry_1
_geom_angle_site_symmetry_3
_geom_angle
_geom_angle_publ_flag
N1 C1 C2 . . 107.0(2) ?
N1 C1 C9 . 5_656 110.42(19) ?
C2 C1 C9 . 5_656 142.5(2) ?
C1 N1 C4 . . 112.22(19) ?
C1 N1 Ni1 . . 116.62(16) ?
C4 N1 Ni1 . . 131.13(16) ?
N2 Ni1 N2 5_656 . 180.00(10) ?
N2 Ni1 N1 5_656 5_656 94.75(8) ?
N2 Ni1 N1 . 5_656 85.25(8) ?
N2 Ni1 N1 5_656 . 85.25(9) ?
N2 Ni1 N1 . . 94.75(8) ?
N1 Ni1 N1 5_656 . 180.0 ?
C3 C2 C1 . . 107.3(2) ?
C3 C2 H1 . . 126.3 ?
C1 C2 H1 . . 126.3 ?
C2 C3 C4 . . 107.8(2) ?
C2 C3 H2 . . 126.1 ?
C4 C3 H2 . . 126.1 ?
N1 C4 C3 . . 105.6(2) ?
N1 C4 C5 . . 120.3(2) ?
C3 C4 C5 . . 134.1(2) ?
C9 N2 C6 . . 112.8(2) ?
C9 N2 Ni1 . . 116.84(16) ?
C6 N2 Ni1 . . 130.39(17) ?
C4 C5 C6 . . 123.0(2) ?
C4 C5 C10 . . 118.9(2) ?
C6 C5 C10 . . 118.1(2) ?
N2 C6 C7 . . 105.2(2) ?
N2 C6 C5 . . 120.5(2) ?
C7 C6 C5 . . 134.4(2) ?
C8 C7 C6 . . 107.9(2) ?
C8 C7 H3 . . 126.0 ?
C6 C7 H3 . . 126.0 ?
C7 C8 C9 . . 107.7(2) ?
C7 C8 H4 . . 126.2 ?
C9 C8 H4 . . 126.2 ?
C5 C10 H5 . . 109.5 ?
C5 C10 H6 . . 109.5 ?
H5 C10 H6 . . 109.5 ?
C5 C10 H7 . . 109.5 ?
H5 C10 H7 . . 109.5 ?
H6 C10 H7 . . 109.5 ?
N2 C9 C8 . . 106.4(2) ?
N2 C9 C1 . 5_656 110.86(19) ?
C8 C9 C1 . 5_656 142.7(2) ?

loop_
_geom_bond_atom_site_label_1
_geom_bond_atom_site_label_2
_geom_bond_site_symmetry_2
_geom_bond_distance
_geom_bond_publ_flag
C1 N1 . 1.349(3) ?
C1 C2 . 1.416(3) ?
C1 C9 5_656 1.479(3) ?
N1 C4 . 1.361(3) ?
N1 Ni1 . 1.7941(18) ?
Ni1 N2 5_656 1.7899(19) ?
Ni1 N2 . 1.7899(19) ?
Ni1 N1 5_656 1.7941(18) ?
C2 C3 . 1.390(4) ?
C2 H1 . 0.95 ?
C3 C4 . 1.432(3) ?
C3 H2 . 0.95 ?
C4 C5 . 1.442(4) ?
N2 C9 . 1.341(3) ?
N2 C6 . 1.370(3) ?
C5 C6 . 1.458(4) ?
C5 C10 . 1.490(4) ?
C6 C7 . 1.439(4) ?
C7 C8 . 1.380(4) ?
C7 H3 . 0.95 ?
C8 C9 . 1.433(3) ?
C8 H4 . 0.95 ?
C10 H5 . 0.98 ?
C10 H6 . 0.98 ?
C10 H7 . 0.98 ?
C9 C1 5_656 1.479(3) ?

loop_
_geom_torsion_atom_site_label_1
_geom_torsion_atom_site_label_2
_geom_torsion_atom_site_label_3
_geom_torsion_atom_site_label_4
_geom_torsion_site_symmetry_1
_geom_torsion_site_symmetry_2
_geom_torsion_site_symmetry_3
_geom_torsion_site_symmetry_4
_geom_torsion
_geom_torsion_publ_flag
C2 C1 N1 C4 . . . . 0.4(3) ?
C9 C1 N1 C4 5_656 . . . -178.71(19) ?
C2 C1 N1 Ni1 . . . . 178.83(16) ?
C9 C1 N1 Ni1 5_656 . . . -0.3(3) ?
C1 N1 Ni1 N2 . . . 5_656 0.19(18) ?
C4 N1 Ni1 N2 . . . 5_656 178.2(2) ?
C1 N1 Ni1 N2 . . . . -179.81(18) ?
C4 N1 Ni1 N2 . . . . -1.8(2) ?
N1 C1 C2 C3 . . . . -0.4(3) ?
C9 C1 C2 C3 5_656 . . . 178.3(3) ?
C1 C2 C3 C4 . . . . 0.2(3) ?
C1 N1 C4 C3 . . . . -0.3(3) ?
Ni1 N1 C4 C3 . . . . -178.42(17) ?
C1 N1 C4 C5 . . . . -179.6(2) ?
Ni1 N1 C4 C5 . . . . 2.3(3) ?
C2 C3 C4 N1 . . . . 0.1(3) ?
C2 C3 C4 C5 . . . . 179.2(3) ?
N1 Ni1 N2 C9 5_656 . . . 0.02(18) ?
N1 Ni1 N2 C9 . . . . -179.98(18) ?
N1 Ni1 N2 C6 5_656 . . . -179.8(2) ?
N1 Ni1 N2 C6 . . . . 0.2(2) ?
N1 C4 C5 C6 . . . . -0.9(4) ?
C3 C4 C5 C6 . . . . -180.0(3) ?
N1 C4 C5 C10 . . . . 177.2(2) ?
C3 C4 C5 C10 . . . . -1.8(4) ?
C9 N2 C6 C7 . . . . 0.7(3) ?
Ni1 N2 C6 C7 . . . . -179.49(18) ?
C9 N2 C6 C5 . . . . -179.1(2) ?
Ni1 N2 C6 C5 . . . . 0.8(4) ?
C4 C5 C6 N2 . . . . -0.5(4) ?
C10 C5 C6 N2 . . . . -178.7(2) ?
C4 C5 C6 C7 . . . . 179.8(3) ?
C10 C5 C6 C7 . . . . 1.7(4) ?
N2 C6 C7 C8 . . . . -0.9(3) ?
C5 C6 C7 C8 . . . . 178.8(3) ?
C6 C7 C8 C9 . . . . 0.9(3) ?
C6 N2 C9 C8 . . . . -0.1(3) ?
Ni1 N2 C9 C8 . . . . 179.99(16) ?
C6 N2 C9 C1 . . . 5_656 180.0(2) ?
Ni1 N2 C9 C1 . . . 5_656 0.1(3) ?
C7 C8 C9 N2 . . . . -0.5(3) ?
C7 C8 C9 C1 . . . 5_656 179.3(3) ?
